data_4028328
loop_
_publ_author_name
'Juan O. Flores-Rizo'
'Ixone Esnal'
'Carlos A. Osorio-Mart\'inez'
'C\'esar F. A. G\'omez-Dur\'an'
'Jorge Ba\~nuelos'
'I\~nigo L\'opez Arbeloa'
'Keith H. Pannell'
'Alejandro J. Metta-Maga\~na'
'Eduardo Pe\~na-Cabrera'

_publ_section_title
;
 8-Alkoxy- and 8-Aryloxy-BODIPYs: Straightforward Fluorescent Tagging of
 Alcohols and Phenols
;
_journal_name_full 'Journal of Organic Chemistry'
_journal_page_first 5867
_journal_page_last 5877
_journal_paper_doi 10.1021/jo400417h
_journal_volume 78
_journal_year 2013
_chemical_formula_sum 'C36 H51 B F2 N2 O'
_chemical_formula_weight 576.60
_chemical_name_systematic
; 
 ? 
;
_space_group_IT_number 4
_symmetry_cell_setting monoclinic
_symmetry_space_group_name_Hall 'P 2yb'
_symmetry_space_group_name_H-M 'P 1 21 1'
_atom_sites_solution_hydrogens geom
_atom_sites_solution_primary direct
_atom_sites_solution_secondary difmap
_audit_creation_method SHELXL-97
_cell_angle_alpha 90.00
_cell_angle_beta 90.00
_cell_angle_gamma 90.00
_cell_formula_units_Z 2
_cell_length_a 7.176(7)
_cell_length_b 9.371(9)
_cell_length_c 23.35(2)
_cell_measurement_reflns_used 328
_cell_measurement_temperature 100(2)
_cell_measurement_theta_max 16.26
_cell_measurement_theta_min 2.34
_cell_volume 1570(3)
_computing_cell_refinement 'Bruker SAINT'
_computing_data_collection 'Bruker APEX2'
_computing_data_reduction 'Bruker SAINT'
_computing_molecular_graphics 'Bruker SHELXTL'
_computing_publication_material 'Bruker SHELXTL'
_computing_structure_refinement 'SHELXL-97 (Sheldrick, 2008)'
_computing_structure_solution 'SHELXS-97 (Sheldrick, 2008)'
_diffrn_ambient_temperature 100(2)
_diffrn_measured_fraction_theta_full 0.955
_diffrn_measured_fraction_theta_max 0.955
_diffrn_measurement_device_type 'Bruker APEX CCD'
_diffrn_measurement_method '\f and \w scans'
_diffrn_radiation_monochromator graphite
_diffrn_radiation_source 'fine-focus sealed tube'
_diffrn_radiation_type MoK\a
_diffrn_radiation_wavelength 0.71073
_diffrn_reflns_av_R_equivalents 0.1274
_diffrn_reflns_av_sigmaI/netI 0.4891
_diffrn_reflns_limit_h_max 8
_diffrn_reflns_limit_h_min -8
_diffrn_reflns_limit_k_max 11
_diffrn_reflns_limit_k_min -10
_diffrn_reflns_limit_l_max 27
_diffrn_reflns_limit_l_min -27
_diffrn_reflns_number 9083
_diffrn_reflns_theta_full 25.00
_diffrn_reflns_theta_max 25.00
_diffrn_reflns_theta_min 0.87
_exptl_absorpt_coefficient_mu 0.080
_exptl_absorpt_correction_T_max 0.9971
_exptl_absorpt_correction_T_min 0.9849
_exptl_absorpt_correction_type multi-scan
_exptl_crystal_colour yellow
_exptl_crystal_density_diffrn 1.220
_exptl_crystal_description Rods
_exptl_crystal_F_000 624
_exptl_crystal_size_max 0.19
_exptl_crystal_size_mid 0.04
_exptl_crystal_size_min 0.04
_refine_diff_density_max 0.534
_refine_diff_density_min -0.443
_refine_diff_density_rms 0.153
_refine_ls_abs_structure_details 'Flack H D (1983), Acta Cryst. A39, 876-881'
_refine_ls_abs_structure_Flack -4(4)
_refine_ls_extinction_coef 0.80(8)
_refine_ls_extinction_expression Fc^*^=kFc[1+0.001xFc^2^\l^3^/sin(2\q)]^-1/4^
_refine_ls_extinction_method SHELXL
_refine_ls_goodness_of_fit_ref 0.786
_refine_ls_hydrogen_treatment mixed
_refine_ls_matrix_type full
_refine_ls_number_parameters 386
_refine_ls_number_reflns 4886
_refine_ls_number_restraints 1
_refine_ls_restrained_S_all 0.786
_refine_ls_R_factor_all 0.2527
_refine_ls_R_factor_gt 0.1269
_refine_ls_shift/su_max 0.000
_refine_ls_shift/su_mean 0.000
_refine_ls_structure_factor_coef Fsqd
_refine_ls_weighting_details 'calc w=1/[\s^2^(Fo^2^)+(0.1000P)^2^+0.0000P] where P=(Fo^2^+2Fc^2^)/3'
_refine_ls_weighting_scheme calc
_refine_ls_wR_factor_gt 0.2230
_refine_ls_wR_factor_ref 0.3782
_reflns_number_gt 1533
_reflns_number_total 4886
_reflns_threshold_expression >2sigma(I)
_cod_data_source_file jo400417h_si_001_1.cif
_cod_data_source_block 505ep1_0ms
_cod_database_code 4028328

loop_
_symmetry_equiv_pos_as_xyz
'x, y, z'
'-x, y+1/2, -z'

loop_
_atom_site_label
_atom_site_type_symbol
_atom_site_fract_x
_atom_site_fract_y
_atom_site_fract_z
_atom_site_U_iso_or_equiv
_atom_site_adp_type
_atom_site_occupancy
_atom_site_symmetry_multiplicity
_atom_site_calc_flag
_atom_site_refinement_flags
B1 B 0.1611(19) 0.5521(18) 1.0735(7) 0.041(4) Uani 1 1 d .
F1 F 0.1978(10) 0.6892(8) 1.0931(3) 0.052(2) Uani 1 1 d .
F2 F 0.0421(10) 0.4853(9) 1.1106(3) 0.053(2) Uani 1 1 d .
N1 N 0.3384(14) 0.4687(12) 1.0639(4) 0.041(3) Uani 1 1 d .
N2 N 0.0633(13) 0.5640(11) 1.0124(4) 0.038(3) Uani 1 1 d .
O1 O 0.4088(12) 0.4176(10) 0.9140(4) 0.050(3) Uani 1 1 d .
C1 C 0.4637(18) 0.4239(15) 1.1035(6) 0.046(3) Uani 1 1 d .
H1 H 0.4508 0.4377 1.1436 0.055 Uiso 1 1 calc R
C2 C 0.6113(18) 0.3563(15) 1.0781(6) 0.045(3) Uani 1 1 d .
H2 H 0.7143 0.3136 1.0971 0.054 Uiso 1 1 calc R
C3 C 0.5814(17) 0.3619(15) 1.0186(6) 0.044(3) Uani 1 1 d .
H3 H 0.6617 0.3268 0.9895 0.052 Uiso 1 1 calc R
C4 C 0.4127(16) 0.4285(14) 1.0111(6) 0.040(3) Uani 1 1 d .
C5 C 0.3097(17) 0.4571(14) 0.9597(5) 0.041(3) Uani 1 1 d .
C6 C 0.1345(17) 0.5213(13) 0.9585(6) 0.040(3) Uani 1 1 d .
C7 C -0.0033(16) 0.5546(14) 0.9186(6) 0.044(3) Uani 1 1 d .
H7 H 0.0050 0.5371 0.8786 0.052 Uiso 1 1 calc R
C8 C -0.1483(18) 0.6148(15) 0.9449(6) 0.043(3) Uani 1 1 d .
H8 H -0.2604 0.6464 0.9273 0.052 Uiso 1 1 calc R
C9 C -0.1037(16) 0.6224(15) 1.0034(6) 0.043(3) Uani 1 1 d .
H9 H -0.1808 0.6629 1.0322 0.051 Uiso 1 1 calc R
C10 C 0.3460(15) 0.4242(14) 0.8545(5) 0.036(3) Uani 1 1 d .
H10 H 0.2709 0.5125 0.8476 0.043 Uiso 1 1 calc R
C11 C 0.2320(16) 0.2909(15) 0.8413(5) 0.044(3) Uani 1 1 d .
H11A H 0.3006 0.2056 0.8548 0.052 Uiso 1 1 calc R
H11B H 0.1123 0.2954 0.8623 0.052 Uiso 1 1 calc R
C12 C 0.1937(16) 0.2766(14) 0.7784(5) 0.040(3) Uani 1 1 d .
C13 C 0.3602(17) 0.2859(15) 0.7387(5) 0.043(3) Uani 1 1 d .
C14 C 0.4755(16) 0.4167(14) 0.7568(5) 0.039(3) Uani 1 1 d .
H14A H 0.5932 0.4165 0.7347 0.047 Uiso 1 1 calc R
H14B H 0.4057 0.5037 0.7459 0.047 Uiso 1 1 calc R
C15 C 0.5238(17) 0.4270(15) 0.8202(5) 0.044(3) Uani 1 1 d .
H15A H 0.6043 0.3459 0.8314 0.053 Uiso 1 1 calc R
H15B H 0.5925 0.5167 0.8278 0.053 Uiso 1 1 calc R
C16 C 0.4779(17) 0.1498(16) 0.7465(5) 0.046(3) Uani 1 1 d .
H16A H 0.4096 0.0677 0.7312 0.068 Uiso 1 1 calc R
H16B H 0.5027 0.1348 0.7873 0.068 Uiso 1 1 calc R
H16C H 0.5961 0.1604 0.7259 0.068 Uiso 1 1 calc R
C17 C 0.2946(15) 0.3034(13) 0.6749(5) 0.034(3) Uani 1 1 d .
H17 H 0.2406 0.4015 0.6720 0.040 Uiso 1 1 calc R
C18 C 0.1387(16) 0.2013(15) 0.6593(6) 0.042(3) Uani 1 1 d .
H18 H 0.1854 0.1014 0.6639 0.051 Uiso 1 1 calc R
C19 C -0.0317(16) 0.2206(15) 0.6972(5) 0.040(3) Uani 1 1 d .
H19A H -0.1055 0.3027 0.6832 0.048 Uiso 1 1 calc R
H19B H -0.1109 0.1343 0.6948 0.048 Uiso 1 1 calc R
C20 C 0.0220(16) 0.2459(15) 0.7590(6) 0.042(3) Uani 1 1 d .
H20 H -0.0747 0.2394 0.7867 0.051 Uiso 1 1 calc R
C21 C 0.0846(15) 0.2240(14) 0.5966(6) 0.037(3) Uani 1 1 d .
H21 H 0.0480 0.3265 0.5929 0.044 Uiso 1 1 calc R
C22 C 0.2452(17) 0.1988(13) 0.5535(5) 0.036(3) Uani 1 1 d .
C23 C 0.3942(15) 0.3088(13) 0.5696(5) 0.036(3) Uani 1 1 d .
H23A H 0.5034 0.2959 0.5442 0.043 Uiso 1 1 calc R
H23B H 0.3440 0.4057 0.5628 0.043 Uiso 1 1 calc R
C24 C 0.4575(16) 0.2977(15) 0.6313(5) 0.041(3) Uani 1 1 d .
H24A H 0.5449 0.3769 0.6396 0.049 Uiso 1 1 calc R
H24B H 0.5261 0.2070 0.6365 0.049 Uiso 1 1 calc R
C25 C 0.3201(17) 0.0465(14) 0.5572(5) 0.042(3) Uani 1 1 d .
H25A H 0.3751 0.0308 0.5951 0.063 Uiso 1 1 calc R
H25B H 0.4154 0.0321 0.5277 0.063 Uiso 1 1 calc R
H25C H 0.2179 -0.0212 0.5512 0.063 Uiso 1 1 calc R
C26 C 0.1417(15) 0.2198(14) 0.4958(5) 0.038(3) Uani 1 1 d .
H26 H 0.1265 0.3249 0.4903 0.046 Uiso 1 1 calc R
C27 C -0.0569(18) 0.1575(16) 0.5068(6) 0.050(4) Uani 1 1 d .
H27A H -0.1535 0.2245 0.4928 0.061 Uiso 1 1 calc R
H27B H -0.0721 0.0653 0.4867 0.061 Uiso 1 1 calc R
C28 C -0.0749(17) 0.1366(16) 0.5714(5) 0.045(3) Uani 1 1 d .
H28A H -0.0623 0.0346 0.5817 0.054 Uiso 1 1 calc R
H28B H -0.1967 0.1720 0.5853 0.054 Uiso 1 1 calc R
C29 C 0.2246(17) 0.1607(14) 0.4405(5) 0.041(3) Uani 1 1 d .
H29 H 0.2290 0.0544 0.4439 0.049 Uiso 1 1 calc R
C30 C 0.4249(17) 0.2142(17) 0.4294(6) 0.054(4) Uani 1 1 d .
H30A H 0.4272 0.3187 0.4312 0.081 Uiso 1 1 calc R
H30B H 0.4659 0.1827 0.3914 0.081 Uiso 1 1 calc R
H30C H 0.5087 0.1751 0.4586 0.081 Uiso 1 1 calc R
C31 C 0.0996(19) 0.1980(16) 0.3896(5) 0.048(3) Uani 1 1 d .
H31A H -0.0306 0.1728 0.3994 0.058 Uiso 1 1 calc R
H31B H 0.1044 0.3024 0.3834 0.058 Uiso 1 1 calc R
C32 C 0.151(2) 0.1249(17) 0.3352(5) 0.055(4) Uani 1 1 d .
H32A H 0.1584 0.0209 0.3422 0.066 Uiso 1 1 calc R
H32B H 0.2759 0.1579 0.3230 0.066 Uiso 1 1 calc R
C33 C 0.008(2) 0.1537(15) 0.2858(6) 0.051(4) Uani 1 1 d .
H33A H 0.0411 0.0912 0.2531 0.062 Uiso 1 1 calc R
H33B H -0.1168 0.1247 0.2993 0.062 Uiso 1 1 calc R
C34 C -0.0042(18) 0.3053(14) 0.2640(6) 0.045(3) Uani 1 1 d .
H34 H -0.0326 0.3699 0.2969 0.055 Uiso 1 1 calc R
C35 C -0.160(2) 0.3184(17) 0.2198(6) 0.060(4) Uani 1 1 d .
H35A H -0.2800 0.2981 0.2380 0.090 Uiso 1 1 calc R
H35B H -0.1385 0.2501 0.1887 0.090 Uiso 1 1 calc R
H35C H -0.1612 0.4155 0.2042 0.090 Uiso 1 1 calc R
C36 C 0.183(2) 0.3492(19) 0.2379(6) 0.063(4) Uani 1 1 d .
H36A H 0.1712 0.4432 0.2199 0.094 Uiso 1 1 calc R
H36B H 0.2208 0.2789 0.2090 0.094 Uiso 1 1 calc R
H36C H 0.2780 0.3535 0.2681 0.094 Uiso 1 1 calc R

loop_
_atom_site_aniso_label
_atom_site_aniso_U_11
_atom_site_aniso_U_22
_atom_site_aniso_U_33
_atom_site_aniso_U_23
_atom_site_aniso_U_13
_atom_site_aniso_U_12
B1 0.027(7) 0.055(11) 0.041(9) 0.004(8) -0.007(6) -0.005(7)
F1 0.058(4) 0.054(5) 0.045(5) -0.011(4) -0.012(4) -0.006(4)
F2 0.051(4) 0.069(6) 0.038(5) 0.004(4) 0.000(4) -0.008(4)
N1 0.050(6) 0.043(7) 0.031(6) 0.000(5) -0.006(5) -0.011(5)
N2 0.044(6) 0.046(7) 0.025(6) -0.005(5) 0.003(5) 0.008(5)
O1 0.045(5) 0.064(7) 0.042(6) -0.001(5) -0.003(4) 0.008(5)
C1 0.057(8) 0.049(9) 0.032(8) -0.005(6) -0.015(7) -0.013(7)
C2 0.041(7) 0.058(9) 0.035(9) -0.001(7) -0.011(6) 0.001(7)
C3 0.039(7) 0.058(8) 0.034(8) -0.007(6) 0.004(6) -0.006(6)
C4 0.037(7) 0.045(8) 0.038(8) 0.004(6) -0.002(6) 0.000(6)
C5 0.046(7) 0.047(9) 0.031(7) 0.007(6) 0.006(6) 0.005(6)
C6 0.036(6) 0.040(8) 0.045(8) 0.002(6) 0.000(6) 0.001(6)
C7 0.042(7) 0.045(8) 0.045(9) 0.010(6) -0.002(6) 0.000(6)
C8 0.043(7) 0.047(8) 0.040(8) 0.002(6) -0.003(6) 0.011(6)
C9 0.039(7) 0.046(8) 0.043(9) -0.006(6) 0.013(6) -0.001(6)
C10 0.039(6) 0.047(8) 0.021(6) -0.001(5) -0.013(5) 0.008(6)
C11 0.037(6) 0.059(9) 0.035(8) 0.008(7) 0.003(6) 0.013(6)
C12 0.044(6) 0.040(8) 0.036(8) 0.005(6) -0.005(6) 0.001(6)
C13 0.052(7) 0.049(8) 0.027(7) 0.003(6) -0.007(6) -0.001(7)
C14 0.036(6) 0.052(8) 0.030(7) 0.000(6) 0.006(5) -0.004(6)
C15 0.043(7) 0.060(9) 0.031(8) 0.004(6) -0.005(6) 0.007(7)
C16 0.043(7) 0.061(10) 0.033(7) 0.005(6) -0.002(6) 0.014(7)
C17 0.033(6) 0.040(8) 0.027(7) -0.007(6) -0.003(5) 0.000(5)
C18 0.040(6) 0.047(8) 0.041(8) 0.001(6) -0.006(6) -0.002(6)
C19 0.035(6) 0.056(9) 0.031(7) 0.002(6) 0.003(5) 0.004(6)
C20 0.035(6) 0.058(10) 0.034(8) -0.001(6) 0.000(6) 0.002(6)
C21 0.029(5) 0.042(8) 0.040(8) -0.001(6) -0.002(5) -0.006(6)
C22 0.044(6) 0.038(8) 0.026(7) 0.004(6) -0.005(5) -0.004(6)
C23 0.037(6) 0.042(8) 0.028(7) -0.005(6) -0.001(5) 0.001(6)
C24 0.044(6) 0.055(9) 0.023(7) -0.003(6) -0.006(5) 0.000(6)
C25 0.046(7) 0.047(8) 0.033(8) 0.002(6) 0.005(6) 0.002(6)
C26 0.041(6) 0.040(8) 0.033(8) -0.001(6) 0.005(6) 0.000(6)
C27 0.062(8) 0.053(9) 0.036(8) -0.003(7) -0.009(7) -0.008(7)
C28 0.046(7) 0.058(9) 0.031(7) -0.007(6) 0.004(6) 0.003(7)
C29 0.055(7) 0.040(8) 0.027(7) 0.003(6) -0.006(6) -0.006(6)
C30 0.052(7) 0.068(10) 0.042(9) -0.014(7) -0.002(7) -0.009(7)
C31 0.062(8) 0.051(9) 0.032(8) -0.008(6) 0.004(6) -0.009(7)
C32 0.070(9) 0.055(9) 0.040(9) -0.003(7) -0.010(7) 0.020(8)
C33 0.072(9) 0.041(9) 0.041(8) 0.002(6) -0.005(7) 0.004(7)
C34 0.064(8) 0.039(8) 0.033(8) -0.005(6) -0.005(6) -0.007(7)
C35 0.070(9) 0.071(11) 0.039(9) 0.001(8) -0.004(7) 0.005(8)
C36 0.070(9) 0.083(11) 0.035(9) 0.008(8) -0.002(7) -0.008(9)

loop_
_atom_type_symbol
_atom_type_description
_atom_type_scat_dispersion_real
_atom_type_scat_dispersion_imag
_atom_type_scat_source
C C 0.0033 0.0016 'International Tables Vol C Tables 4.2.6.8 and 6.1.1.4'
B B 0.0013 0.0007 'International Tables Vol C Tables 4.2.6.8 and 6.1.1.4'
F F 0.0171 0.0103 'International Tables Vol C Tables 4.2.6.8 and 6.1.1.4'
N N 0.0061 0.0033 'International Tables Vol C Tables 4.2.6.8 and 6.1.1.4'
O O 0.0106 0.0060 'International Tables Vol C Tables 4.2.6.8 and 6.1.1.4'
H H 0.0000 0.0000 'International Tables Vol C Tables 4.2.6.8 and 6.1.1.4'

loop_
_geom_angle_atom_site_label_1
_geom_angle_atom_site_label_2
_geom_angle_atom_site_label_3
_geom_angle
F2 B1 F1 109.4(12)
F2 B1 N1 112.5(12)
F1 B1 N1 111.5(11)
F2 B1 N2 108.9(10)
F1 B1 N2 108.3(12)
N1 B1 N2 106.0(11)
C1 N1 C4 105.4(11)
C1 N1 B1 128.2(12)
C4 N1 B1 126.3(11)
C9 N2 C6 107.4(10)
C9 N2 B1 124.5(10)
C6 N2 B1 128.1(10)
C5 O1 C10 125.7(10)
N1 C1 C2 111.2(12)
N1 C1 H1 124.4
C2 C1 H1 124.4
C1 C2 C3 106.9(12)
C1 C2 H2 126.5
C3 C2 H2 126.5
C4 C3 C2 106.2(12)
C4 C3 H3 126.9
C2 C3 H3 126.9
C3 C4 N1 110.3(12)
C3 C4 C5 130.2(12)
N1 C4 C5 119.5(10)
O1 C5 C6 125.8(12)
O1 C5 C4 110.1(10)
C6 C5 C4 124.1(11)
C5 C6 C7 138.5(12)
C5 C6 N2 115.5(12)
C7 C6 N2 105.9(10)
C8 C7 C6 110.0(13)
C8 C7 H7 125.0
C6 C7 H7 125.0
C7 C8 C9 106.9(12)
C7 C8 H8 126.6
C9 C8 H8 126.6
N2 C9 C8 109.7(10)
N2 C9 H9 125.1
C8 C9 H9 125.1
O1 C10 C15 104.1(9)
O1 C10 C11 108.9(10)
C15 C10 C11 111.1(10)
O1 C10 H10 110.8
C15 C10 H10 110.8
C11 C10 H10 110.8
C12 C11 C10 111.7(10)
C12 C11 H11A 109.3
C10 C11 H11A 109.3
C12 C11 H11B 109.3
C10 C11 H11B 109.3
H11A C11 H11B 107.9
C20 C12 C11 121.2(11)
C20 C12 C13 121.9(11)
C11 C12 C13 116.7(10)
C12 C13 C14 107.6(10)
C12 C13 C16 108.2(11)
C14 C13 C16 109.4(10)
C12 C13 C17 110.5(10)
C14 C13 C17 109.8(10)
C16 C13 C17 111.3(10)
C15 C14 C13 116.1(10)
C15 C14 H14A 108.3
C13 C14 H14A 108.3
C15 C14 H14B 108.3
C13 C14 H14B 108.3
H14A C14 H14B 107.4
C10 C15 C14 108.8(10)
C10 C15 H15A 109.9
C14 C15 H15A 109.9
C10 C15 H15B 109.9
C14 C15 H15B 109.9
H15A C15 H15B 108.3
C13 C16 H16A 109.5
C13 C16 H16B 109.5
H16A C16 H16B 109.5
C13 C16 H16C 109.5
H16A C16 H16C 109.5
H16B C16 H16C 109.5
C18 C17 C24 112.1(10)
C18 C17 C13 112.5(10)
C24 C17 C13 113.1(9)
C18 C17 H17 106.1
C24 C17 H17 106.1
C13 C17 H17 106.1
C17 C18 C19 112.2(10)
C17 C18 C21 109.2(10)
C19 C18 C21 109.7(10)
C17 C18 H18 108.6
C19 C18 H18 108.6
C21 C18 H18 108.6
C20 C19 C18 111.7(10)
C20 C19 H19A 109.3
C18 C19 H19A 109.3
C20 C19 H19B 109.3
C18 C19 H19B 109.3
H19A C19 H19B 107.9
C12 C20 C19 126.1(11)
C12 C20 H20 116.9
C19 C20 H20 116.9
C28 C21 C18 119.0(10)
C28 C21 C22 103.0(10)
C18 C21 C22 114.4(9)
C28 C21 H21 106.5
C18 C21 H21 106.5
C22 C21 H21 106.5
C25 C22 C23 111.6(10)
C25 C22 C21 111.5(10)
C23 C22 C21 104.9(9)
C25 C22 C26 109.7(10)
C23 C22 C26 117.5(10)
C21 C22 C26 100.9(9)
C24 C23 C22 113.4(10)
C24 C23 H23A 108.9
C22 C23 H23A 108.9
C24 C23 H23B 108.9
C22 C23 H23B 108.9
H23A C23 H23B 107.7
C23 C24 C17 113.3(10)
C23 C24 H24A 108.9
C17 C24 H24A 108.9
C23 C24 H24B 108.9
C17 C24 H24B 108.9
H24A C24 H24B 107.7
C22 C25 H25A 109.5
C22 C25 H25B 109.5
H25A C25 H25B 109.5
C22 C25 H25C 109.5
H25A C25 H25C 109.5
H25B C25 H25C 109.5
C29 C26 C22 120.2(10)
C29 C26 C27 111.1(10)
C22 C26 C27 104.3(10)
C29 C26 H26 106.9
C22 C26 H26 106.9
C27 C26 H26 106.9
C28 C27 C26 106.7(11)
C28 C27 H27A 110.4
C26 C27 H27A 110.4
C28 C27 H27B 110.4
C26 C27 H27B 110.4
H27A C27 H27B 108.6
C27 C28 C21 104.5(10)
C27 C28 H28A 110.9
C21 C28 H28A 110.9
C27 C28 H28B 110.9
C21 C28 H28B 110.9
H28A C28 H28B 108.9
C26 C29 C31 110.2(10)
C26 C29 C30 112.8(10)
C31 C29 C30 110.0(11)
C26 C29 H29 107.9
C31 C29 H29 107.9
C30 C29 H29 107.9
C29 C30 H30A 109.5
C29 C30 H30B 109.5
H30A C30 H30B 109.5
C29 C30 H30C 109.5
H30A C30 H30C 109.5
H30B C30 H30C 109.5
C32 C31 C29 114.4(12)
C32 C31 H31A 108.7
C29 C31 H31A 108.7
C32 C31 H31B 108.7
C29 C31 H31B 108.7
H31A C31 H31B 107.6
C31 C32 C33 112.8(12)
C31 C32 H32A 109.0
C33 C32 H32A 109.0
C31 C32 H32B 109.0
C33 C32 H32B 109.0
H32A C32 H32B 107.8
C34 C33 C32 116.7(12)
C34 C33 H33A 108.1
C32 C33 H33A 108.1
C34 C33 H33B 108.1
C32 C33 H33B 108.1
H33A C33 H33B 107.3
C33 C34 C35 110.3(12)
C33 C34 C36 109.5(12)
C35 C34 C36 110.6(11)
C33 C34 H34 108.8
C35 C34 H34 108.8
C36 C34 H34 108.8
C34 C35 H35A 109.5
C34 C35 H35B 109.5
H35A C35 H35B 109.5
C34 C35 H35C 109.5
H35A C35 H35C 109.5
H35B C35 H35C 109.5
C34 C36 H36A 109.5
C34 C36 H36B 109.5
H36A C36 H36B 109.5
C34 C36 H36C 109.5
H36A C36 H36C 109.5
H36B C36 H36C 109.5

loop_
_geom_bond_atom_site_label_1
_geom_bond_atom_site_label_2
_geom_bond_distance
B1 F2 1.368(16)
B1 F1 1.390(18)
B1 N1 1.510(19)
B1 N2 1.593(19)
N1 C1 1.355(17)
N1 C4 1.396(15)
N2 C9 1.334(15)
N2 C6 1.415(15)
O1 C5 1.335(15)
O1 C10 1.460(15)
C1 C2 1.369(19)
C1 H1 0.9500
C2 C3 1.407(19)
C2 H2 0.9500
C3 C4 1.373(18)
C3 H3 0.9500
C4 C5 1.435(18)
C5 C6 1.394(17)
C6 C7 1.395(18)
C7 C8 1.332(17)
C7 H7 0.9500
C8 C9 1.405(19)
C8 H8 0.9500
C9 H9 0.9500
C10 C15 1.507(16)
C10 C11 1.525(18)
C10 H10 1.0000
C11 C12 1.500(17)
C11 H11A 0.9900
C11 H11B 0.9900
C12 C20 1.345(17)
C12 C13 1.515(17)
C13 C14 1.538(18)
C13 C16 1.540(19)
C13 C17 1.571(17)
C14 C15 1.524(18)
C14 H14A 0.9900
C14 H14B 0.9900
C15 H15A 0.9900
C15 H15B 0.9900
C16 H16A 0.9800
C16 H16B 0.9800
C16 H16C 0.9800
C17 C18 1.517(17)
C17 C24 1.551(15)
C17 H17 1.0000
C18 C19 1.520(16)
C18 C21 1.529(18)
C18 H18 1.0000
C19 C20 1.511(18)
C19 H19A 0.9900
C19 H19B 0.9900
C20 H20 0.9500
C21 C28 1.526(18)
C21 C22 1.549(16)
C21 H21 1.0000
C22 C25 1.528(18)
C22 C23 1.532(17)
C22 C26 1.550(18)
C23 C24 1.516(17)
C23 H23A 0.9900
C23 H23B 0.9900
C24 H24A 0.9900
C24 H24B 0.9900
C25 H25A 0.9800
C25 H25B 0.9800
C25 H25C 0.9800
C26 C29 1.526(17)
C26 C27 1.561(17)
C26 H26 1.0000
C27 C28 1.526(18)
C27 H27A 0.9900
C27 H27B 0.9900
C28 H28A 0.9900
C28 H28B 0.9900
C29 C31 1.529(19)
C29 C30 1.544(17)
C29 H29 1.0000
C30 H30A 0.9800
C30 H30B 0.9800
C30 H30C 0.9800
C31 C32 1.490(18)
C31 H31A 0.9900
C31 H31B 0.9900
C32 C33 1.57(2)
C32 H32A 0.9900
C32 H32B 0.9900
C33 C34 1.51(2)
C33 H33A 0.9900
C33 H33B 0.9900
C34 C35 1.527(19)
C34 C36 1.533(19)
C34 H34 1.0000
C35 H35A 0.9800
C35 H35B 0.9800
C35 H35C 0.9800
C36 H36A 0.9800
C36 H36B 0.9800
C36 H36C 0.9800

loop_
_geom_torsion_atom_site_label_1
_geom_torsion_atom_site_label_2
_geom_torsion_atom_site_label_3
_geom_torsion_atom_site_label_4
_geom_torsion
F2 B1 N1 C1 -56.9(18)
F1 B1 N1 C1 66.4(17)
N2 B1 N1 C1 -175.9(11)
F2 B1 N1 C4 127.0(13)
F1 B1 N1 C4 -109.6(14)
N2 B1 N1 C4 8.1(17)
F2 B1 N2 C9 54.2(18)
F1 B1 N2 C9 -64.7(15)
N1 B1 N2 C9 175.4(11)
F2 B1 N2 C6 -128.0(12)
F1 B1 N2 C6 113.1(14)
N1 B1 N2 C6 -6.8(17)
C4 N1 C1 C2 -0.8(15)
B1 N1 C1 C2 -177.5(13)
N1 C1 C2 C3 1.9(16)
C1 C2 C3 C4 -2.2(15)
C2 C3 C4 N1 1.8(15)
C2 C3 C4 C5 -176.9(13)
C1 N1 C4 C3 -0.7(14)
B1 N1 C4 C3 176.1(12)
C1 N1 C4 C5 178.2(12)
B1 N1 C4 C5 -5.1(19)
C10 O1 C5 C6 -5(2)
C10 O1 C5 C4 177.0(11)
C3 C4 C5 O1 -5(2)
N1 C4 C5 O1 176.7(10)
C3 C4 C5 C6 177.3(14)
N1 C4 C5 C6 -1.3(19)
O1 C5 C6 C7 8(3)
C4 C5 C6 C7 -174.7(15)
O1 C5 C6 N2 -175.1(11)
C4 C5 C6 N2 2.6(19)
C9 N2 C6 C5 -179.8(12)
B1 N2 C6 C5 2.1(18)
C9 N2 C6 C7 -1.7(13)
B1 N2 C6 C7 -179.8(12)
C5 C6 C7 C8 178.1(16)
N2 C6 C7 C8 0.6(14)
C6 C7 C8 C9 0.6(15)
C6 N2 C9 C8 2.1(14)
B1 N2 C9 C8 -179.7(12)
C7 C8 C9 N2 -1.7(15)
C5 O1 C10 C15 157.8(11)
C5 O1 C10 C11 -83.6(14)
O1 C10 C11 C12 -169.1(9)
C15 C10 C11 C12 -55.0(13)
C10 C11 C12 C20 -133.2(13)
C10 C11 C12 C13 51.8(15)
C20 C12 C13 C14 137.5(13)
C11 C12 C13 C14 -47.6(15)
C20 C12 C13 C16 -104.3(14)
C11 C12 C13 C16 70.6(15)
C20 C12 C13 C17 17.7(18)
C11 C12 C13 C17 -167.4(10)
C12 C13 C14 C15 50.5(14)
C16 C13 C14 C15 -66.8(13)
C17 C13 C14 C15 170.8(10)
O1 C10 C15 C14 173.6(10)
C11 C10 C15 C14 56.5(14)
C13 C14 C15 C10 -56.9(15)
C12 C13 C17 C18 -45.6(14)
C14 C13 C17 C18 -164.1(10)
C16 C13 C17 C18 74.6(12)
C12 C13 C17 C24 -174.0(11)
C14 C13 C17 C24 67.5(13)
C16 C13 C17 C24 -53.8(14)
C24 C17 C18 C19 -172.4(11)
C13 C17 C18 C19 58.8(14)
C24 C17 C18 C21 -50.5(14)
C13 C17 C18 C21 -179.4(10)
C17 C18 C19 C20 -40.4(16)
C21 C18 C19 C20 -161.9(11)
C11 C12 C20 C19 -176.3(12)
C13 C12 C20 C19 -2(2)
C18 C19 C20 C12 13(2)
C17 C18 C21 C28 -177.9(10)
C19 C18 C21 C28 -54.5(16)
C17 C18 C21 C22 59.8(14)
C19 C18 C21 C22 -176.8(11)
C28 C21 C22 C25 -70.9(13)
C18 C21 C22 C25 59.8(13)
C28 C21 C22 C23 168.2(11)
C18 C21 C22 C23 -61.2(13)
C28 C21 C22 C26 45.6(12)
C18 C21 C22 C26 176.2(10)
C25 C22 C23 C24 -64.3(13)
C21 C22 C23 C24 56.6(13)
C26 C22 C23 C24 167.7(10)
C22 C23 C24 C17 -53.7(15)
C18 C17 C24 C23 49.2(15)
C13 C17 C24 C23 177.8(10)
C25 C22 C26 C29 -42.9(14)
C23 C22 C26 C29 86.1(14)
C21 C22 C26 C29 -160.6(11)
C25 C22 C26 C27 82.4(11)
C23 C22 C26 C27 -148.7(11)
C21 C22 C26 C27 -35.3(12)
C29 C26 C27 C28 143.6(11)
C22 C26 C27 C28 12.7(14)
C26 C27 C28 C21 15.6(14)
C18 C21 C28 C27 -165.9(11)
C22 C21 C28 C27 -38.1(13)
C22 C26 C29 C31 -178.7(11)
C27 C26 C29 C31 59.3(14)
C22 C26 C29 C30 -55.3(16)
C27 C26 C29 C30 -177.3(12)
C26 C29 C31 C32 -170.3(12)
C30 C29 C31 C32 64.8(15)
C29 C31 C32 C33 174.2(11)
C31 C32 C33 C34 66.1(17)
C32 C33 C34 C35 -175.2(11)
C32 C33 C34 C36 62.8(15)
